data_7226527
loop_
_publ_author_name
'Hao, Pengfei'
'Qiao, Yanrong'
'yu, tanlai'
'shen, junju'
'Dai, Dongting'
'fu, yunlong'

_publ_section_title
;
 Spontaneous Chiral Resolution and Hierarchical Directing Effects of
 Two-winged Propeller-like SDAs on the Construction of Noncentrosymmetric
 Iodoargentates/Iodocuprates
;
_journal_name_full 'RSC Adv.'
_journal_paper_doi 10.1039/C6RA15159K
_journal_year 2016
_chemical_formula_moiety 'Cu5 I7, 2(C16 H14 N)'
_chemical_formula_sum 'C32 H28 Cu5 I7 N2'
_chemical_formula_weight 1646.56
_chemical_name_common '[BQL]2[Cu5I7]'
_chemical_name_systematic 'compound 4'
_space_group_IT_number 15
_symmetry_cell_setting monoclinic
_symmetry_space_group_name_Hall '-C 2yc'
_symmetry_space_group_name_H-M 'C 1 2/c 1'
_atom_sites_solution_hydrogens geom
_atom_sites_solution_primary direct
_atom_sites_solution_secondary difmap
_audit_creation_method SHELXL-97
_audit_update_record
;
2015-12-03 deposited with the CCDC.
2016-09-09 downloaded from the CCDC.
;
_cell_angle_alpha 90.00
_cell_angle_beta 105.089(3)
_cell_angle_gamma 90.00
_cell_formula_units_Z 8
_cell_length_a 27.5988(8)
_cell_length_b 10.9911(3)
_cell_length_c 27.3011(7)
_cell_measurement_reflns_used 7308
_cell_measurement_temperature 293(2)
_cell_measurement_theta_max 29.0930
_cell_measurement_theta_min 3.0540
_cell_volume 7996.0(4)
_computing_cell_refinement
;
CrysAlisPro, Agilent Technologies,
Version 1.171.37.33 (release 27-03-2014 CrysAlis171 .NET)
(compiled Mar 27 2014,17:12:48)
;
_computing_data_collection
;
CrysAlisPro, Agilent Technologies,
Version 1.171.37.33 (release 27-03-2014 CrysAlis171 .NET)
(compiled Mar 27 2014,17:12:48)
;
_computing_data_reduction
;
CrysAlisPro, Agilent Technologies,
Version 1.171.37.33 (release 27-03-2014 CrysAlis171 .NET)
(compiled Mar 27 2014,17:12:48)
;
_computing_structure_refinement 'SHELXL-97 (Sheldrick, 1997)'
_computing_structure_solution 'SHELXS-97 (Sheldrick, 1990)'
_diffrn_ambient_temperature 293(2)
_diffrn_detector_area_resol_mean 16.0710
_diffrn_measured_fraction_theta_full 0.999
_diffrn_measured_fraction_theta_max 0.999
_diffrn_measurement_device_type 'Xcalibur, Eos, Gemini'
_diffrn_radiation_monochromator graphite
_diffrn_radiation_source 'fine-focus sealed tube'
_diffrn_radiation_type MoK\a
_diffrn_radiation_wavelength 0.71073
_diffrn_reflns_av_R_equivalents 0.0268
_diffrn_reflns_av_sigmaI/netI 0.0388
_diffrn_reflns_limit_h_max 34
_diffrn_reflns_limit_h_min -29
_diffrn_reflns_limit_k_max 13
_diffrn_reflns_limit_k_min -11
_diffrn_reflns_limit_l_max 33
_diffrn_reflns_limit_l_min -27
_diffrn_reflns_number 17909
_diffrn_reflns_theta_full 26.00
_diffrn_reflns_theta_max 26.00
_diffrn_reflns_theta_min 2.89
_exptl_absorpt_coefficient_mu 8.047
_exptl_absorpt_correction_T_max 0.6891
_exptl_absorpt_correction_T_min 0.3253
_exptl_absorpt_correction_type multi-scan
_exptl_absorpt_process_details
;
CrysAlisPro, Agilent Technologies,
Version 1.171.37.33 (release 27-03-2014 CrysAlis171 .NET)
(compiled Mar 27 2014,17:12:48)
Empirical absorption correction using spherical harmonics,
 implemented in SCALE3 ABSPACK scaling algorithm.
;
_exptl_crystal_colour dark-red
_exptl_crystal_density_diffrn 2.736
_exptl_crystal_density_method 'not measured'
_exptl_crystal_description block
_exptl_crystal_F_000 6000
_exptl_crystal_size_max 0.18
_exptl_crystal_size_mid 0.15
_exptl_crystal_size_min 0.05
_refine_diff_density_max 1.233
_refine_diff_density_min -1.157
_refine_diff_density_rms 0.135
_refine_ls_extinction_method SHELXL
_refine_ls_goodness_of_fit_ref 1.092
_refine_ls_hydrogen_treatment constr
_refine_ls_matrix_type full
_refine_ls_number_parameters 415
_refine_ls_number_reflns 7866
_refine_ls_number_restraints 690
_refine_ls_restrained_S_all 1.089
_refine_ls_R_factor_all 0.0490
_refine_ls_R_factor_gt 0.0341
_refine_ls_shift/su_max 0.001
_refine_ls_shift/su_mean 0.000
_refine_ls_structure_factor_coef Fsqd
_refine_ls_weighting_details 'calc w=1/[\s^2^(Fo^2^)+(0.0222P)^2^+15.3880P] where P=(Fo^2^+2Fc^2^)/3'
_refine_ls_weighting_scheme calc
_refine_ls_wR_factor_gt 0.0627
_refine_ls_wR_factor_ref 0.0678
_reflns_number_gt 6298
_reflns_number_total 7866
_reflns_threshold_expression >2sigma(I)
_cod_data_source_file c6ra15159k2.cif
_cod_data_source_block compound4
_cod_depositor_comments
;
The following automatic conversions were performed:

'_exptl_absorpt_correction_type' value 'Multi-scan' changed to
'multi-scan' according to
/usr/data/users/saulius/crontab/automatic-downloads/rss-feeds/RSC/lib/dictionaries/cif_core.dic
dictionary named 'cif_core.dic' version 2.4.2 from 2011-04-26.

Automatic conversion script
Id: cif_fix_values 4268 2015-11-12 08:31:59Z antanas 
;
_cod_original_sg_symbol_Hall '-C 2yc '
_cod_original_sg_symbol_H-M 'C2/c '
_cod_database_code 7226527

loop_
_symmetry_equiv_pos_as_xyz
'x, y, z'
'-x, y, -z+1/2'
'x+1/2, y+1/2, z'
'-x+1/2, y+1/2, -z+1/2'
'-x, -y, -z'
'x, -y, z-1/2'
'-x+1/2, -y+1/2, -z'
'x+1/2, -y+1/2, z-1/2'

loop_
_atom_site_label
_atom_site_type_symbol
_atom_site_fract_x
_atom_site_fract_y
_atom_site_fract_z
_atom_site_U_iso_or_equiv
_atom_site_adp_type
_atom_site_occupancy
_atom_site_symmetry_multiplicity
_atom_site_calc_flag
_atom_site_refinement_flags
Cu1 Cu 0.26567(4) 1.14535(7) 0.33487(3) 0.0508(2) Uani 1 1 d .
Cu2 Cu 0.17681(3) 1.02997(7) 0.26781(3) 0.0518(2) Uani 1 1 d .
Cu3 Cu 0.23459(4) 0.83877(7) 0.23312(3) 0.0518(2) Uani 1 1 d .
Cu4 Cu 0.11663(4) 0.86137(9) 0.19644(3) 0.0663(3) Uani 1 1 d .
Cu5 Cu 0.15925(4) 0.83091(9) 0.12494(4) 0.0722(3) Uani 1 1 d .
I1 I 0.293661(18) 1.22106(4) 0.428731(15) 0.04726(12) Uani 1 1 d .
I2 I 0.252564(15) 0.90579(3) 0.329715(14) 0.03446(10) Uani 1 1 d .
I3 I 0.180858(15) 1.26778(3) 0.288175(15) 0.03625(10) Uani 1 1 d .
I4 I 0.197425(16) 1.03124(3) 0.174933(14) 0.03534(10) Uani 1 1 d .
I5 I 0.089375(16) 0.94094(3) 0.271946(16) 0.04013(11) Uani 1 1 d .
I6 I 0.167375(15) 0.65814(3) 0.221949(15) 0.03448(10) Uani 1 1 d .
I7 I 0.062102(18) 0.86083(4) 0.103379(17) 0.05518(13) Uani 1 1 d .
N1 N 0.1692(3) 0.8498(6) 0.4539(2) 0.0658(19) Uani 1 1 d .
N2 N 0.05495(19) 0.3082(4) 0.16603(18) 0.0377(12) Uani 1 1 d .
C1 C 0.1751(3) 0.8752(7) 0.5026(3) 0.0659(16) Uani 1 1 d U
H1 H 0.1701 0.9547 0.5119 0.079 Uiso 1 1 calc R
C2 C 0.1884(3) 0.7874(7) 0.5401(3) 0.0605(16) Uani 1 1 d U
H2 H 0.1920 0.8076 0.5739 0.073 Uiso 1 1 calc R
C3 C 0.1959(3) 0.6728(7) 0.5269(3) 0.0560(15) Uani 1 1 d U
H3 H 0.2042 0.6128 0.5517 0.067 Uiso 1 1 calc R
C4 C 0.1914(3) 0.6428(6) 0.4764(2) 0.0526(14) Uani 1 1 d U
C5 C 0.1772(3) 0.7336(6) 0.4387(3) 0.0516(13) Uani 1 1 d U
C6 C 0.2012(3) 0.5255(7) 0.4602(3) 0.0604(16) Uani 1 1 d U
H6 H 0.2099 0.4638 0.4842 0.073 Uiso 1 1 calc R
C7 C 0.1985(3) 0.4998(7) 0.4115(3) 0.0618(16) Uani 1 1 d U
H7 H 0.2066 0.4225 0.4023 0.074 Uiso 1 1 calc R
C8 C 0.1835(3) 0.5903(6) 0.3750(3) 0.0569(16) Uani 1 1 d U
H8 H 0.1805 0.5713 0.3411 0.068 Uiso 1 1 calc R
C9 C 0.1730(3) 0.7062(6) 0.3874(3) 0.0534(14) Uani 1 1 d U
H9 H 0.1633 0.7656 0.3625 0.064 Uiso 1 1 calc R
C10 C 0.1555(3) 0.9509(7) 0.4147(3) 0.0746(16) Uani 1 1 d U
H10A H 0.1862 0.9872 0.4106 0.089 Uiso 1 1 calc R
H10B H 0.1382 0.9151 0.3824 0.089 Uiso 1 1 calc R
C11 C 0.1235(3) 1.0485(7) 0.4268(3) 0.0621(15) Uani 1 1 d U
C12 C 0.0788(3) 1.0208(7) 0.4374(3) 0.0689(17) Uani 1 1 d U
H12 H 0.0689 0.9399 0.4372 0.083 Uiso 1 1 calc R
C13 C 0.0492(3) 1.1088(7) 0.4481(3) 0.0707(17) Uani 1 1 d U
H13 H 0.0194 1.0880 0.4558 0.085 Uiso 1 1 calc R
C14 C 0.0624(3) 1.2265(7) 0.4476(3) 0.0660(17) Uani 1 1 d U
H14 H 0.0419 1.2862 0.4557 0.079 Uiso 1 1 calc R
C15 C 0.1054(3) 1.2593(7) 0.4354(3) 0.0668(17) Uani 1 1 d U
H15 H 0.1129 1.3412 0.4330 0.080 Uiso 1 1 calc R
C16 C 0.1379(3) 1.1717(7) 0.4268(3) 0.0685(17) Uani 1 1 d U
H16 H 0.1686 1.1932 0.4211 0.082 Uiso 1 1 calc R
C17 C 0.0451(3) 0.1908(6) 0.1716(2) 0.0479(13) Uani 1 1 d U
H17 H 0.0684 0.1324 0.1684 0.057 Uiso 1 1 calc R
C18 C 0.0009(3) 0.1545(6) 0.1820(2) 0.0483(14) Uani 1 1 d U
H18 H -0.0055 0.0723 0.1853 0.058 Uiso 1 1 calc R
C19 C -0.0329(3) 0.2384(6) 0.1872(2) 0.0484(14) Uani 1 1 d U
H19 H -0.0629 0.2139 0.1936 0.058 Uiso 1 1 calc R
C20 C -0.0230(2) 0.3625(5) 0.1832(2) 0.0440(13) Uani 1 1 d U
C21 C 0.0216(2) 0.3989(5) 0.1716(2) 0.0421(12) Uani 1 1 d U
C22 C -0.0567(3) 0.4531(6) 0.1905(3) 0.0545(15) Uani 1 1 d U
H22 H -0.0867 0.4302 0.1975 0.065 Uiso 1 1 calc R
C23 C -0.0460(3) 0.5739(6) 0.1876(3) 0.0607(16) Uani 1 1 d U
H23 H -0.0676 0.6330 0.1941 0.073 Uiso 1 1 calc R
C24 C -0.0019(3) 0.6072(6) 0.1746(3) 0.0582(16) Uani 1 1 d U
H24 H 0.0048 0.6892 0.1711 0.070 Uiso 1 1 calc R
C25 C 0.0314(3) 0.5220(6) 0.1669(3) 0.0489(13) Uani 1 1 d U
H25 H 0.0606 0.5462 0.1586 0.059 Uiso 1 1 calc R
C26 C 0.1014(3) 0.3387(6) 0.1500(2) 0.0457(13) Uani 1 1 d U
H26A H 0.1253 0.2725 0.1592 0.055 Uiso 1 1 calc R
H26B H 0.1167 0.4113 0.1676 0.055 Uiso 1 1 calc R
C27 C 0.0893(3) 0.3594(6) 0.0938(3) 0.0468(13) Uani 1 1 d U
C28 C 0.0692(3) 0.2698(7) 0.0602(3) 0.0620(16) Uani 1 1 d U
H28 H 0.0643 0.1921 0.0715 0.074 Uiso 1 1 calc R
C29 C 0.0556(3) 0.2981(8) 0.0066(3) 0.0747(19) Uani 1 1 d U
H29 H 0.0410 0.2391 -0.0172 0.090 Uiso 1 1 calc R
C30 C 0.0641(3) 0.4083(8) -0.0082(3) 0.0777(19) Uani 1 1 d U
H30 H 0.0541 0.4264 -0.0427 0.093 Uiso 1 1 calc R
C31 C 0.0866(3) 0.4961(8) 0.0244(3) 0.0760(18) Uani 1 1 d U
H31 H 0.0938 0.5715 0.0126 0.091 Uiso 1 1 calc R
C32 C 0.0986(3) 0.4718(7) 0.0758(3) 0.0621(16) Uani 1 1 d U
H32 H 0.1132 0.5323 0.0987 0.074 Uiso 1 1 calc R

loop_
_atom_site_aniso_label
_atom_site_aniso_U_11
_atom_site_aniso_U_22
_atom_site_aniso_U_33
_atom_site_aniso_U_23
_atom_site_aniso_U_13
_atom_site_aniso_U_12
Cu1 0.0619(6) 0.0447(4) 0.0447(5) 0.0003(4) 0.0120(4) -0.0007(4)
Cu2 0.0512(6) 0.0469(5) 0.0582(5) 0.0017(4) 0.0156(5) 0.0002(4)
Cu3 0.0593(6) 0.0495(5) 0.0499(5) -0.0037(4) 0.0199(5) 0.0000(4)
Cu4 0.0793(8) 0.0793(6) 0.0412(5) -0.0043(5) 0.0170(5) 0.0307(5)
Cu5 0.0624(7) 0.0870(7) 0.0737(7) -0.0292(6) 0.0293(6) 0.0019(5)
I1 0.0595(3) 0.0522(3) 0.0305(2) 0.0065(2) 0.0124(2) -0.0062(2)
I2 0.0403(3) 0.03188(19) 0.0299(2) 0.00299(16) 0.00665(18) -0.00205(17)
I3 0.0349(2) 0.0353(2) 0.0392(2) -0.00361(18) 0.01079(18) 0.00267(17)
I4 0.0450(3) 0.03019(19) 0.0325(2) 0.00120(17) 0.01314(19) 0.00046(17)
I5 0.0394(3) 0.0431(2) 0.0424(2) -0.00053(19) 0.0187(2) 0.00683(18)
I6 0.0345(2) 0.02990(19) 0.0396(2) -0.00304(17) 0.01072(18) -0.00025(16)
I7 0.0449(3) 0.0658(3) 0.0458(3) -0.0023(2) -0.0043(2) 0.0043(2)
N1 0.080(5) 0.085(4) 0.038(3) 0.017(3) 0.026(3) 0.037(4)
N2 0.031(3) 0.044(3) 0.035(3) 0.005(2) 0.004(2) -0.007(2)
C1 0.066(3) 0.080(3) 0.051(3) 0.003(3) 0.016(3) 0.016(3)
C2 0.057(3) 0.086(3) 0.038(3) 0.006(3) 0.012(3) 0.009(3)
C3 0.055(3) 0.074(3) 0.039(3) 0.014(3) 0.013(3) -0.001(3)
C4 0.053(3) 0.069(3) 0.038(3) 0.012(3) 0.016(2) -0.004(3)
C5 0.050(3) 0.069(3) 0.039(3) 0.008(2) 0.017(2) 0.009(2)
C6 0.065(3) 0.067(3) 0.047(3) 0.015(3) 0.010(3) -0.004(3)
C7 0.067(3) 0.064(3) 0.055(3) 0.008(3) 0.017(3) -0.005(3)
C8 0.055(3) 0.073(3) 0.045(3) 0.007(3) 0.016(3) -0.005(3)
C9 0.054(3) 0.067(3) 0.042(3) 0.013(3) 0.017(3) 0.008(3)
C10 0.077(3) 0.085(3) 0.060(3) 0.005(3) 0.016(3) 0.020(3)
C11 0.065(3) 0.070(3) 0.052(3) -0.004(3) 0.017(3) 0.021(3)
C12 0.072(4) 0.066(3) 0.067(3) 0.005(3) 0.014(3) 0.004(3)
C13 0.066(4) 0.075(3) 0.071(3) 0.003(3) 0.017(3) 0.006(3)
C14 0.067(4) 0.066(3) 0.065(4) -0.018(3) 0.019(3) 0.007(3)
C15 0.069(4) 0.064(3) 0.065(3) -0.010(3) 0.013(3) 0.001(3)
C16 0.062(4) 0.081(3) 0.064(3) -0.001(3) 0.019(3) 0.004(3)
C17 0.043(3) 0.051(3) 0.050(3) 0.008(2) 0.014(2) -0.004(2)
C18 0.046(3) 0.048(3) 0.051(3) 0.013(3) 0.012(3) -0.008(3)
C19 0.042(3) 0.055(3) 0.051(3) 0.008(3) 0.017(3) -0.010(3)
C20 0.038(3) 0.049(3) 0.048(3) 0.006(2) 0.017(2) -0.002(2)
C21 0.038(3) 0.046(2) 0.045(3) 0.004(2) 0.014(2) -0.004(2)
C22 0.042(3) 0.060(3) 0.063(3) 0.005(3) 0.015(3) -0.003(3)
C23 0.050(3) 0.059(3) 0.073(3) 0.000(3) 0.015(3) 0.005(3)
C24 0.052(3) 0.051(3) 0.073(4) 0.002(3) 0.019(3) -0.004(3)
C25 0.042(3) 0.051(3) 0.056(3) 0.003(2) 0.018(2) -0.005(2)
C26 0.040(3) 0.050(3) 0.049(3) 0.007(2) 0.015(2) -0.002(2)
C27 0.043(3) 0.053(3) 0.048(3) 0.003(2) 0.017(2) -0.005(2)
C28 0.053(3) 0.076(3) 0.058(3) -0.002(3) 0.015(3) -0.014(3)
C29 0.063(4) 0.094(4) 0.062(4) -0.019(3) 0.008(3) -0.013(3)
C30 0.069(4) 0.105(4) 0.056(4) 0.011(4) 0.010(3) -0.001(4)
C31 0.073(4) 0.086(4) 0.066(3) 0.012(3) 0.013(3) -0.003(3)
C32 0.064(3) 0.070(3) 0.054(3) 0.006(3) 0.017(3) -0.001(3)

loop_
_atom_type_symbol
_atom_type_description
_atom_type_scat_dispersion_real
_atom_type_scat_dispersion_imag
_atom_type_scat_source
C C 0.0033 0.0016 'International Tables Vol C Tables 4.2.6.8 and 6.1.1.4'
H H 0.0000 0.0000 'International Tables Vol C Tables 4.2.6.8 and 6.1.1.4'
N N 0.0061 0.0033 'International Tables Vol C Tables 4.2.6.8 and 6.1.1.4'
Cu Cu 0.3201 1.2651 'International Tables Vol C Tables 4.2.6.8 and 6.1.1.4'
I I -0.4742 1.8119 'International Tables Vol C Tables 4.2.6.8 and 6.1.1.4'

loop_
_geom_angle_atom_site_label_1
_geom_angle_atom_site_label_2
_geom_angle_atom_site_label_3
_geom_angle
_geom_angle_site_symmetry_1
_geom_angle_site_symmetry_3
I1 Cu1 I2 111.66(3) . .
I1 Cu1 I6 118.27(4) . 4
I2 Cu1 I6 97.18(3) . 4
I1 Cu1 I3 107.55(3) . .
I2 Cu1 I3 112.20(3) . .
I6 Cu1 I3 109.82(3) 4 .
I1 Cu1 Cu3 110.78(3) . 4
I2 Cu1 Cu3 137.32(4) . 4
I6 Cu1 Cu3 57.94(3) 4 4
I3 Cu1 Cu3 57.52(3) . 4
I1 Cu1 Cu5 53.66(3) . 4
I2 Cu1 Cu5 142.01(4) . 4
I6 Cu1 Cu5 69.79(3) 4 4
I3 Cu1 Cu5 105.78(3) . 4
Cu3 Cu1 Cu5 66.40(3) 4 4
I1 Cu1 Cu2 137.24(4) . .
I2 Cu1 Cu2 57.27(2) . .
I6 Cu1 Cu2 104.40(3) 4 .
I3 Cu1 Cu2 56.18(3) . .
Cu3 Cu1 Cu2 93.24(3) 4 .
Cu5 Cu1 Cu2 159.04(4) 4 .
I5 Cu2 I3 110.13(3) . .
I5 Cu2 I2 110.80(3) . .
I3 Cu2 I2 112.47(3) . .
I5 Cu2 I4 117.07(4) . .
I3 Cu2 I4 100.39(3) . .
I2 Cu2 I4 105.62(3) . .
I5 Cu2 Cu4 54.32(3) . .
I3 Cu2 Cu4 139.13(4) . .
I2 Cu2 Cu4 108.37(3) . .
I4 Cu2 Cu4 66.39(3) . .
I5 Cu2 Cu1 139.37(4) . .
I3 Cu2 Cu1 57.63(2) . .
I2 Cu2 Cu1 56.09(2) . .
I4 Cu2 Cu1 103.52(3) . .
Cu4 Cu2 Cu1 159.94(4) . .
I5 Cu2 Cu3 109.16(3) . .
I3 Cu2 Cu3 140.40(4) . .
I2 Cu2 Cu3 56.10(3) . .
I4 Cu2 Cu3 56.27(2) . .
Cu4 Cu2 Cu3 65.67(3) . .
Cu1 Cu2 Cu3 94.27(4) . .
I2 Cu3 I3 110.48(4) . 4_545
I2 Cu3 I6 105.26(3) . .
I3 Cu3 I6 112.20(3) 4_545 .
I2 Cu3 I4 108.23(3) . .
I3 Cu3 I4 108.85(3) 4_545 .
I6 Cu3 I4 111.72(4) . .
I2 Cu3 Cu1 146.06(4) . 4_545
I3 Cu3 Cu1 59.21(3) 4_545 4_545
I6 Cu3 Cu1 58.91(3) . 4_545
I4 Cu3 Cu1 105.63(3) . 4_545
I2 Cu3 Cu2 57.25(3) . .
I3 Cu3 Cu2 149.20(4) 4_545 .
I6 Cu3 Cu2 98.56(3) . .
I4 Cu3 Cu2 58.09(2) . .
Cu1 Cu3 Cu2 147.35(4) 4_545 .
I5 Cu4 Cu5 164.67(6) . .
I5 Cu4 I7 125.43(4) . .
Cu5 Cu4 I7 61.02(3) . .
I5 Cu4 I6 109.19(3) . .
Cu5 Cu4 I6 76.79(4) . .
I7 Cu4 I6 112.97(3) . .
I5 Cu4 Cu2 57.83(3) . .
Cu5 Cu4 Cu2 107.61(5) . .
I7 Cu4 Cu2 138.50(4) . .
I6 Cu4 Cu2 101.16(4) . .
I5 Cu4 I4 109.25(4) . .
Cu5 Cu4 I4 55.42(3) . .
I7 Cu4 I4 94.52(3) . .
I6 Cu4 I4 101.72(4) . .
Cu2 Cu4 I4 54.59(3) . .
I1 Cu5 Cu4 157.41(5) 4_545 .
I1 Cu5 I7 125.93(4) 4_545 .
Cu4 Cu5 I7 60.33(3) . .
I1 Cu5 I4 120.15(4) 4_545 .
Cu4 Cu5 I4 72.45(3) . .
I7 Cu5 I4 104.94(3) . .
I1 Cu5 Cu1 57.08(3) 4_545 4_545
Cu4 Cu5 Cu1 103.20(5) . 4_545
I7 Cu5 Cu1 139.59(5) . 4_545
I4 Cu5 Cu1 103.81(4) . 4_545
Cu5 I1 Cu1 69.27(3) 4 .
Cu1 I2 Cu3 108.36(3) . .
Cu1 I2 Cu2 66.65(3) . .
Cu3 I2 Cu2 66.65(3) . .
Cu3 I3 Cu2 103.46(3) 4 .
Cu3 I3 Cu1 63.27(3) 4 .
Cu2 I3 Cu1 66.19(3) . .
Cu5 I4 Cu3 71.97(3) . .
Cu5 I4 Cu2 108.71(3) . .
Cu3 I4 Cu2 65.64(3) . .
Cu5 I4 Cu4 52.13(3) . .
Cu3 I4 Cu4 66.00(3) . .
Cu2 I4 Cu4 59.02(3) . .
Cu4 I5 Cu2 67.85(3) . .
Cu4 I6 Cu3 72.92(3) . .
Cu4 I6 Cu1 106.74(3) . 4_545
Cu3 I6 Cu1 63.15(3) . 4_545
Cu4 I7 Cu5 58.65(3) . .
C1 N1 C5 120.6(6) . .
C1 N1 C10 119.7(6) . .
C5 N1 C10 119.6(6) . .
C17 N2 C21 121.3(5) . .
C17 N2 C26 117.7(5) . .
C21 N2 C26 120.9(5) . .
N1 C1 C2 122.3(7) . .
C3 C2 C1 119.1(7) . .
C2 C3 C4 120.5(7) . .
C3 C4 C6 123.4(7) . .
C3 C4 C5 119.4(7) . .
C6 C4 C5 117.2(6) . .
N1 C5 C9 121.3(6) . .
N1 C5 C4 118.1(6) . .
C9 C5 C4 120.5(7) . .
C7 C6 C4 122.4(7) . .
C6 C7 C8 119.2(7) . .
C9 C8 C7 122.0(7) . .
C8 C9 C5 118.5(7) . .
C11 C10 N1 115.1(6) . .
C12 C11 C16 118.7(7) . .
C12 C11 C10 120.5(8) . .
C16 C11 C10 120.8(8) . .
C13 C12 C11 121.1(8) . .
C14 C13 C12 120.4(9) . .
C13 C14 C15 120.9(8) . .
C14 C15 C16 120.3(8) . .
C15 C16 C11 118.4(8) . .
N2 C17 C18 121.3(6) . .
C19 C18 C17 119.8(6) . .
C18 C19 C20 120.3(6) . .
C19 C20 C21 119.6(6) . .
C19 C20 C22 121.8(6) . .
C21 C20 C22 118.7(6) . .
N2 C21 C25 122.5(6) . .
N2 C21 C20 117.6(5) . .
C25 C21 C20 119.9(6) . .
C23 C22 C20 121.0(7) . .
C22 C23 C24 119.0(7) . .
C25 C24 C23 121.5(7) . .
C24 C25 C21 119.9(6) . .
N2 C26 C27 110.7(5) . .
C28 C27 C32 119.3(7) . .
C28 C27 C26 121.5(6) . .
C32 C27 C26 119.3(6) . .
C27 C28 C29 118.7(7) . .
C30 C29 C28 119.2(8) . .
C29 C30 C31 122.9(8) . .
C32 C31 C30 118.7(8) . .
C31 C32 C27 121.2(8) . .

loop_
_geom_bond_atom_site_label_1
_geom_bond_atom_site_label_2
_geom_bond_distance
_geom_bond_site_symmetry_2
Cu1 I1 2.6126(9) .
Cu1 I2 2.6566(8) .
Cu1 I6 2.7079(10) 4
Cu1 I3 2.7131(10) .
Cu1 Cu3 2.8210(11) 4
Cu1 Cu5 2.9109(14) 4
Cu1 Cu2 2.9388(13) .
Cu2 I5 2.6336(10) .
Cu2 I3 2.6686(9) .
Cu2 I2 2.6927(10) .
Cu2 I4 2.7393(10) .
Cu2 Cu4 2.8816(13) .
Cu2 Cu3 2.9396(12) .
Cu3 I2 2.6574(9) .
Cu3 I3 2.6644(10) 4_545
Cu3 I6 2.6797(9) .
Cu3 I4 2.6837(9) .
Cu3 Cu1 2.8210(11) 4_545
Cu4 I5 2.5272(9) .
Cu4 Cu5 2.5498(13) .
Cu4 I7 2.5942(10) .
Cu4 I6 2.6320(10) .
Cu4 I4 3.0797(12) .
Cu5 I1 2.5071(10) 4_545
Cu5 I7 2.6118(12) .
Cu5 I4 2.6593(10) .
Cu5 Cu1 2.9109(14) 4_545
I1 Cu5 2.5071(10) 4
I3 Cu3 2.6644(10) 4
I6 Cu1 2.7079(10) 4_545
N1 C1 1.326(9) .
N1 C5 1.379(8) .
N1 C10 1.521(9) .
N2 C17 1.336(7) .
N2 C21 1.391(8) .
N2 C26 1.498(8) .
C1 C2 1.386(10) .
C2 C3 1.341(9) .
C3 C4 1.393(9) .
C4 C6 1.412(10) .
C4 C5 1.413(9) .
C5 C9 1.408(9) .
C6 C7 1.341(10) .
C7 C8 1.393(9) .
C8 C9 1.369(9) .
C10 C11 1.480(10) .
C11 C12 1.372(11) .
C11 C16 1.411(10) .
C12 C13 1.347(10) .
C13 C14 1.346(10) .
C14 C15 1.361(10) .
C15 C16 1.377(10) .
C17 C18 1.380(9) .
C18 C19 1.345(9) .
C19 C20 1.401(8) .
C20 C21 1.408(8) .
C20 C22 1.412(9) .
C21 C25 1.393(8) .
C22 C23 1.367(9) .
C23 C24 1.402(10) .
C24 C25 1.366(9) .
C26 C27 1.499(9) .
C27 C28 1.362(9) .
C27 C32 1.377(9) .
C28 C29 1.448(10) .
C29 C30 1.317(11) .
C30 C31 1.351(11) .
C31 C32 1.381(10) .
